data_2012732
loop_
_publ_author_name
'Eriksson, Lars'
'Stenutz, Roland'
'Widmalm, G\"oran'

_publ_section_title
;Methyl
 2-<i>O</i>-\b-<small>D</small>-glucopyranosyl-\a-<small>L</small>-rhamnopyranoside
;
_journal_issue 6
_journal_name_full 'Acta Crystallographica Section C'
_journal_page_first o328
_journal_page_last o329
_journal_paper_doi 10.1107/S0108270102005905
_journal_volume 58
_journal_year 2002
_chemical_formula_moiety 'C13 H24 O10'
_chemical_formula_sum 'C13 H24 O10'
_chemical_formula_weight 340.32
_chemical_name_systematic
;
Methyl 2-O-\b-D-glucopyranosyl-\a-L-rhamnopyranoside
;
_space_group_IT_number 4
_symmetry_cell_setting monoclinic
_symmetry_space_group_name_Hall 'P 2yb'
_symmetry_space_group_name_H-M 'P 1 21 1'
_atom_sites_solution_hydrogens mixed
_atom_sites_solution_primary direct
_atom_sites_solution_secondary difmap
_audit_creation_method SHELXL97
_cell_angle_alpha 90
_cell_angle_beta 101.46(8)
_cell_angle_gamma 90
_cell_formula_units_Z 2
_cell_length_a 7.180(4)
_cell_length_b 8.430(5)
_cell_length_c 12.688(10)
_cell_measurement_reflns_used 628
_cell_measurement_temperature 293(2)
_cell_measurement_theta_max 26.0
_cell_measurement_theta_min 2.5
_cell_volume 752.7(9)
_computing_cell_refinement 'CELL in IPDS'
_computing_data_collection 'EXPOSE in IPDS (Stoe & Cie, 1997)'
_computing_data_reduction 'INTEGRATE in IPDS'
_computing_molecular_graphics 'DIAMOND (Bergerhoff, 1996) and SCHAKAL (Keller, 1992)'
_computing_publication_material 'SHELXL97 and PLATON98 (Spek, 1998)'
_computing_structure_refinement 'SHELXL97 (Sheldrick, 1997)'
_computing_structure_solution 'SHELXS86 (Sheldrick, 1990)'
_diffrn_ambient_temperature 293(2)
_diffrn_detector_area_resol_mean 6.0
_diffrn_measured_fraction_theta_full 0.985
_diffrn_measured_fraction_theta_max 0.985
_diffrn_measurement_device_type 'Stoe IPDS image-plate'
_diffrn_measurement_method 'area detector'
_diffrn_radiation_monochromator graphite
_diffrn_radiation_source 'fine-focus sealed tube'
_diffrn_radiation_type MoK\a
_diffrn_radiation_wavelength 0.71073
_diffrn_reflns_av_R_equivalents 0.071
_diffrn_reflns_av_sigmaI/netI 0.048
_diffrn_reflns_limit_h_max 8
_diffrn_reflns_limit_h_min -8
_diffrn_reflns_limit_k_max 10
_diffrn_reflns_limit_k_min -10
_diffrn_reflns_limit_l_max 15
_diffrn_reflns_limit_l_min -15
_diffrn_reflns_number 11346
_diffrn_reflns_theta_full 25.84
_diffrn_reflns_theta_max 25.84
_diffrn_reflns_theta_min 2.89
_exptl_absorpt_coefficient_mu 0.130
_exptl_absorpt_correction_T_max 0.99
_exptl_absorpt_correction_T_min 0.97
_exptl_absorpt_correction_type numerical
_exptl_absorpt_process_details '(X-RED; Stoe & Cie, 1997)'
_exptl_crystal_colour colourless
_exptl_crystal_density_diffrn 1.502
_exptl_crystal_density_meas ?
_exptl_crystal_density_method 'not measured'
_exptl_crystal_description 'thin prismatic flake'
_exptl_crystal_F_000 364
_exptl_crystal_size_max 0.12
_exptl_crystal_size_mid 0.08
_exptl_crystal_size_min 0.03
_refine_diff_density_max 0.20
_refine_diff_density_min -0.19
_refine_ls_extinction_coef 0.022(5)
_refine_ls_extinction_expression Fc^*^=kFc[1+0.001xFc^2^\l^3^/sin(2\q)]^-1/4^
_refine_ls_extinction_method 'SHELXL97 (Sheldrick, 1997)'
_refine_ls_goodness_of_fit_ref 1.073
_refine_ls_hydrogen_treatment mixed
_refine_ls_matrix_type full
_refine_ls_number_parameters 219
_refine_ls_number_reflns 1542
_refine_ls_number_restraints 4
_refine_ls_restrained_S_all 1.072
_refine_ls_R_factor_all 0.049
_refine_ls_R_factor_gt 0.037
_refine_ls_shift/su_max 0.001
_refine_ls_shift/su_mean 0.000
_refine_ls_structure_factor_coef Fsqd
_refine_ls_weighting_details 'calc w = 1/[\s^2^(Fo^2^)+(0.050P)^2^] where P=(Fo^2^+2Fc^2^)/3'
_refine_ls_weighting_scheme calc
_refine_ls_wR_factor_gt 0.085
_refine_ls_wR_factor_ref 0.087
_reflns_number_gt 1251
_reflns_number_total 1542
_reflns_threshold_expression I>2\s(I)
_cod_data_source_file bm1489.cif
_cod_data_source_block I
_cod_depositor_comments
;
The following automatic conversions were performed:

'_atom_site_refinement_flags' value 'r' changed to 'R' according to
/home/saulius/struct/CIF-dictionaries/cif_core.dic dictionary named
'cif_core.dic' version 2.4.1 from 2010-06-29 (22 times).

Automatic conversion script
Id: cif_fix_values 1715 2011-07-08 13:25:40Z adriana 

The following automatic conversions were performed:

'_exptl_crystal_density_meas' value 'not measured' was changed to '?'
- the value is perceived as not measured.

Automatic conversion script
Id: cif_fix_values 3008 2015-01-20 13:52:24Z robertas 

The following automatic conversions were performed:

'_atom_site_refinement_flags' value 'rD' changed to 'RD' according to
the built-in table from CIF Core dictionary named 'cif_core.dic'
version 2.4.1 from 2010-06-29.

Automatic conversion script
Id: cif_fix_values 3143 2015-03-26 13:38:13Z robertas 
;
_cod_original_cell_volume 752.6(8)
_cod_original_sg_symbol_H-M 'P 21'
_cod_database_code 2012732
_cod_database_fobs_code 2012732

loop_
_symmetry_equiv_pos_as_xyz
'x, y, z'
'-x, y+1/2, -z'

loop_
_atom_site_label
_atom_site_fract_x
_atom_site_fract_y
_atom_site_fract_z
_atom_site_U_iso_or_equiv
_atom_site_adp_type
_atom_site_calc_flag
_atom_site_refinement_flags
_atom_site_occupancy
_atom_site_disorder_assembly
_atom_site_disorder_group
_atom_site_type_symbol
C1r 0.3258(5) 0.6045(4) 0.8460(3) 0.0161(7) Uani d . 1 . . C
H1r 0.4374 0.6457 0.8958 0.019 Uiso calc R 1 . . H
C2r 0.3098(5) 0.6885(4) 0.7392(3) 0.0139(7) Uani d . 1 . . C
H2r 0.4189 0.6602 0.7073 0.017 Uiso calc R 1 . . H
O2r 0.3103(3) 0.8577(3) 0.75763(19) 0.0185(6) Uani d . 1 . . O
C3r 0.1239(4) 0.6417(4) 0.6609(3) 0.0159(7) Uani d . 1 . . C
H3r 0.1268 0.5276 0.6464 0.019 Uiso calc R 1 . . H
O3r 0.1048(3) 0.7262(2) 0.5610(2) 0.0170(5) Uani d D 1 . . O
HO3r 0.103(6) 0.8220(9) 0.572(3) 0.026 Uiso d D 1 . . H
C4r -0.0415(5) 0.6765(4) 0.7169(3) 0.0158(8) Uani d . 1 . . C
H4r -0.0378 0.7896 0.7351 0.019 Uiso calc R 1 . . H
O4r -0.2220(3) 0.6438(3) 0.64683(19) 0.0178(6) Uani d . 1 . . O
HO4r -0.2367 0.5476 0.6402 0.023 Uiso calc R 1 . . H
C5r -0.0151(5) 0.5823(4) 0.8211(3) 0.0164(8) Uani d . 1 . . C
H5r -0.0080 0.4687 0.8059 0.020 Uiso calc R 1 . . H
O5r 0.1595(3) 0.6339(3) 0.89106(18) 0.0164(5) Uani d . 1 . . O
Om 0.3539(3) 0.4447(3) 0.8294(2) 0.0173(5) Uani d . 1 . . O
Cm 0.3868(6) 0.3518(5) 0.9270(3) 0.0231(8) Uani d . 1 . . C
HmA 0.4201 0.2453 0.9112 0.035 Uiso calc R 1 . . H
HmB 0.2736 0.3502 0.9564 0.035 Uiso calc R 1 . . H
HmC 0.4888 0.3980 0.9782 0.035 Uiso calc R 1 . . H
C6r -0.1757(5) 0.6135(5) 0.8816(3) 0.0183(7) Uani d . 1 . . C
H7rA -0.1430 0.5687 0.9525 0.027 Uiso calc R 1 . . H
H7rB -0.2908 0.5655 0.8435 0.027 Uiso calc R 1 . . H
H7rC -0.1942 0.7258 0.8870 0.027 Uiso calc R 1 . . H
C1g 0.4264(5) 0.9485(4) 0.7032(3) 0.0167(8) Uani d . 1 . . C
H1g 0.4666 0.8851 0.6469 0.020 Uiso calc R 1 . . H
C2g 0.3191(5) 1.0972(4) 0.6546(3) 0.0153(7) Uani d . 1 . . C
H2g 0.2876 1.1637 0.7120 0.018 Uiso calc R 1 . . H
O2g 0.1459(3) 1.0434(3) 0.5841(2) 0.0198(6) Uani d D 1 . . O
HO2g 0.1256 1.0976 0.5293 0.030 Uiso calc R 1 . . H
C3g 0.4465(5) 1.1878(4) 0.5940(3) 0.0151(7) Uani d . 1 . . C
H3g 0.4818 1.1176 0.5396 0.018 Uiso calc R 1 . . H
O3g 0.3557(4) 1.3248(3) 0.5418(2) 0.0194(6) Uani d . 1 . . O
HO3g 0.3159 1.3052 0.4780 0.029 Uiso calc RD 1 . . H
C4g 0.6290(5) 1.2355(4) 0.6750(3) 0.0158(7) Uani d . 1 . . C
H4g 0.5930 1.3064 0.7288 0.019 Uiso calc R 1 . . H
O4g 0.7620(3) 1.3174(3) 0.6235(2) 0.0181(6) Uani d . 1 . . O
HO4g 0.7542 1.2829 0.5623 0.027 Uiso calc R 1 . . H
C5g 0.7211(5) 1.0859(4) 0.7327(3) 0.0176(8) Uani d . 1 . . C
H5g 0.7628 1.0173 0.6795 0.021 Uiso calc R 1 . . H
O5g 0.5886(3) 0.9994(3) 0.7813(2) 0.0184(6) Uani d . 1 . . O
C6g 0.8932(5) 1.1232(5) 0.8216(3) 0.0195(8) Uani d . 1 . . C
H6gA 0.9362 1.0265 0.8602 0.023 Uiso calc R 1 . . H
H6gB 0.9959 1.1624 0.7893 0.023 Uiso calc R 1 . . H
O6g 0.8504(4) 1.2380(3) 0.8954(2) 0.0218(6) Uani d . 1 . . O
HO6g 0.8449 1.1946 0.9525 0.033 Uiso calc R 1 . . H

loop_
_atom_site_aniso_label
_atom_site_aniso_U_11
_atom_site_aniso_U_22
_atom_site_aniso_U_33
_atom_site_aniso_U_12
_atom_site_aniso_U_13
_atom_site_aniso_U_23
C1r 0.0090(16) 0.0190(18) 0.0213(18) -0.0040(14) 0.0057(14) -0.0014(16)
C2r 0.0101(16) 0.0114(18) 0.0199(18) 0.0018(13) 0.0021(14) 0.0002(14)
O2r 0.0149(13) 0.0192(13) 0.0221(13) -0.0026(10) 0.0051(11) -0.0004(11)
C3r 0.0108(17) 0.0189(18) 0.0180(17) -0.0011(15) 0.0030(15) -0.0022(15)
O3r 0.0143(12) 0.0168(13) 0.0205(12) 0.0002(11) 0.0048(10) 0.0008(11)
C4r 0.0116(17) 0.0144(17) 0.0209(18) 0.0012(13) 0.0023(15) -0.0002(14)
O4r 0.0125(12) 0.0181(13) 0.0221(13) -0.0013(10) 0.0016(11) -0.0012(11)
C5r 0.0100(16) 0.0201(19) 0.0180(18) -0.0015(13) 0.0001(15) -0.0020(15)
O5r 0.0115(12) 0.0184(13) 0.0196(12) 0.0014(10) 0.0037(10) -0.0005(11)
Om 0.0142(12) 0.0159(12) 0.0224(13) 0.0012(10) 0.0049(10) 0.0006(11)
Cm 0.025(2) 0.021(2) 0.0232(19) 0.0020(17) 0.0050(17) 0.0029(17)
C6r 0.0181(17) 0.0182(18) 0.0197(17) 0.0021(16) 0.0065(15) 0.0028(16)
C1g 0.0126(17) 0.0169(19) 0.0199(18) -0.0042(15) 0.0015(14) 0.0006(16)
C2g 0.0105(16) 0.0137(18) 0.0209(17) -0.0037(14) 0.0015(14) -0.0011(15)
O2g 0.0137(12) 0.0179(14) 0.0257(14) -0.0019(11) -0.0013(11) 0.0028(11)
C3g 0.0110(16) 0.0141(18) 0.0204(18) -0.0018(13) 0.0035(15) -0.0001(14)
O3g 0.0174(13) 0.0171(13) 0.0227(13) 0.0007(11) 0.0014(11) 0.0013(11)
C4g 0.0129(17) 0.0173(18) 0.0180(17) -0.0028(15) 0.0053(15) 0.0004(16)
O4g 0.0133(12) 0.0196(14) 0.0221(13) -0.0018(10) 0.0055(11) 0.0018(11)
C5g 0.0140(17) 0.018(2) 0.0210(18) -0.0013(14) 0.0030(15) 0.0027(16)
O5g 0.0124(11) 0.0195(13) 0.0229(13) -0.0006(10) 0.0023(10) 0.0003(11)
C6g 0.0200(18) 0.0151(18) 0.0235(19) -0.0014(16) 0.0044(16) -0.0006(16)
O6g 0.0215(13) 0.0203(14) 0.0227(13) -0.0011(11) 0.0023(12) 0.0026(12)

loop_
_atom_type_symbol
_atom_type_description
_atom_type_scat_dispersion_real
_atom_type_scat_dispersion_imag
_atom_type_scat_source
C C 0.0033 0.0016 'International Tables Vol C Tables 4.2.6.8 and 6.1.1.4'
H H 0.0000 0.0000 'International Tables Vol C Tables 4.2.6.8 and 6.1.1.4'
O O 0.0106 0.0060 'International Tables Vol C Tables 4.2.6.8 and 6.1.1.4'

loop_
_geom_angle_atom_site_label_1
_geom_angle_atom_site_label_2
_geom_angle_atom_site_label_3
_geom_angle
_geom_angle_publ_flag
Om C1r O5r 112.6(3) ?
Om C1r C2r 107.9(3) ?
O5r C1r C2r 110.6(3) ?
Om C1r H1r 108.6 ?
O5r C1r H1r 108.6 ?
C2r C1r H1r 108.6 ?
O2r C2r C1r 108.6(3) ?
O2r C2r C3r 109.3(3) ?
C1r C2r C3r 110.9(3) ?
O2r C2r H2r 109.3 ?
C1r C2r H2r 109.3 ?
C3r C2r H2r 109.3 ?
C1g O2r C2r 116.0(3) yes
O3r C3r C4r 111.5(3) ?
O3r C3r C2r 111.0(3) ?
C4r C3r C2r 107.7(3) ?
O3r C3r H3r 108.9 ?
C4r C3r H3r 108.9 ?
C2r C3r H3r 108.9 ?
C3r O3r HO3r 110(3) yes
O4r C4r C5r 112.1(3) ?
O4r C4r C3r 111.3(3) ?
C5r C4r C3r 109.2(3) ?
O4r C4r H4r 108.0 ?
C5r C4r H4r 108.0 ?
C3r C4r H4r 108.0 ?
C4r O4r HO4r 109.5 ?
O5r C5r C4r 108.5(3) ?
O5r C5r C6r 106.7(3) ?
C4r C5r C6r 111.7(3) ?
O5r C5r H5r 109.9 ?
C4r C5r H5r 109.9 ?
C6r C5r H5r 109.9 ?
C1r O5r C5r 112.9(3) ?
C1r Om Cm 113.7(3) ?
Om Cm HmA 109.5 ?
Om Cm HmB 109.5 ?
HmA Cm HmB 109.5 ?
Om Cm HmC 109.5 ?
HmA Cm HmC 109.5 ?
HmB Cm HmC 109.5 ?
C5r C6r H7rA 109.5 ?
C5r C6r H7rB 109.5 ?
H7rA C6r H7rB 109.5 ?
C5r C6r H7rC 109.5 ?
H7rA C6r H7rC 109.5 ?
H7rB C6r H7rC 109.5 ?
O2r C1g O5g 107.5(3) ?
O2r C1g C2g 110.0(3) ?
O5g C1g C2g 107.8(3) ?
O2r C1g H1g 110.5 ?
O5g C1g H1g 110.5 ?
C2g C1g H1g 110.5 ?
O2g C2g C3g 112.0(3) ?
O2g C2g C1g 107.0(3) ?
C3g C2g C1g 108.1(3) ?
O2g C2g H2g 109.9 ?
C3g C2g H2g 109.9 ?
C1g C2g H2g 109.9 ?
C2g O2g HO2g 109.5 ?
O3g C3g C2g 112.2(3) ?
O3g C3g C4g 110.3(3) ?
C2g C3g C4g 108.1(3) ?
O3g C3g H3g 108.7 ?
C2g C3g H3g 108.7 ?
C4g C3g H3g 108.7 ?
C3g O3g HO3g 109.5 ?
O4g C4g C5g 110.4(3) ?
O4g C4g C3g 112.0(3) ?
C5g C4g C3g 109.2(3) ?
O4g C4g H4g 108.4 ?
C5g C4g H4g 108.4 ?
C3g C4g H4g 108.4 ?
C4g O4g HO4g 109.5 ?
O5g C5g C6g 107.2(3) ?
O5g C5g C4g 111.3(3) ?
C6g C5g C4g 112.9(3) ?
O5g C5g H5g 108.4 ?
C6g C5g H5g 108.4 ?
C4g C5g H5g 108.4 ?
C5g O5g C1g 111.8(3) ?
O6g C6g C5g 112.1(3) ?
O6g C6g H6gA 109.2 ?
C5g C6g H6gA 109.2 ?
O6g C6g H6gB 109.2 ?
C5g C6g H6gB 109.2 ?
H6gA C6g H6gB 107.9 ?
C6g O6g HO6g 109.5 ?

loop_
_geom_bond_atom_site_label_1
_geom_bond_atom_site_label_2
_geom_bond_site_symmetry_2
_geom_bond_distance
_geom_bond_publ_flag
C1r Om . 1.385(5) yes
C1r O5r . 1.443(4) ?
C1r C2r . 1.514(5) ?
C1r H1r . 0.9800 ?
C2r O2r . 1.445(4) yes
C2r C3r . 1.548(5) ?
C2r H2r . 0.9800 ?
O2r C1g . 1.409(4) yes
C3r O3r . 1.437(4) ?
C3r C4r . 1.528(4) ?
C3r H3r . 0.9800 ?
O3r HO3r . 0.820(12) ?
C4r O4r . 1.445(4) ?
C4r C5r . 1.522(5) ?
C4r H4r . 0.9800 ?
O4r HO4r . 0.8200 ?
C5r O5r . 1.452(4) ?
C5r C6r . 1.530(5) ?
C5r H5r . 0.9800 ?
Om Cm . 1.443(4) ?
Cm HmA . 0.9600 ?
Cm HmB . 0.9600 ?
Cm HmC . 0.9600 ?
C6r H7rA . 0.9600 ?
C6r H7rB . 0.9600 ?
C6r H7rC . 0.9600 ?
C1g O5g . 1.436(4) ?
C1g C2g . 1.535(5) ?
C1g H1g . 0.9800 ?
C2g O2g . 1.453(4) ?
C2g C3g . 1.513(5) ?
C2g H2g . 0.9800 ?
O2g HO2g . 0.8200 ?
C3g O3g . 1.423(4) ?
C3g C4g . 1.549(5) ?
C3g H3g . 0.9800 ?
O3g HO3g . 0.8200 ?
C4g O4g . 1.436(4) ?
C4g C5g . 1.540(5) ?
C4g H4g . 0.9800 ?
O4g HO4g . 0.8200 ?
C5g O5g . 1.432(4) ?
C5g C6g . 1.531(5) ?
C5g H5g . 0.9800 ?
C6g O6g . 1.421(4) ?
C6g H6gA . 0.9700 ?
C6g H6gB . 0.9700 ?
O6g HO6g . 0.8200 ?

loop_
_geom_hbond_atom_site_label_D
_geom_hbond_atom_site_label_H
_geom_hbond_atom_site_label_A
_geom_hbond_site_symmetry_A
_geom_hbond_distance_DH
_geom_hbond_distance_HA
_geom_hbond_distance_DA
_geom_hbond_angle_DHA
_geom_hbond_publ_flag
O3r HO3r O2g 1_555 0.820(10) 1.892(10) 2.700(4) 168(4) yes
O4r HO4r O4g 1_445 0.82 1.952 2.768(4) 173 yes
O2g HO2g O3r 2_556 0.82 2.115 2.772(4) 137 yes
O3g HO3g O4r 2_556 0.82 2.095 2.840(4) 151 yes
O4g HO4g O3r 2_656 0.82 2.081 2.806(4) 147 yes
O6g HO6g O5r 2_657 0.82 2.056 2.862(4) 168 yes

loop_
_geom_torsion_atom_site_label_1
_geom_torsion_atom_site_label_2
_geom_torsion_atom_site_label_3
_geom_torsion_atom_site_label_4
_geom_torsion
_geom_torsion_publ_flag
Om C1r C2r O2r -171.2(2) ?
O5r C1r C2r O2r 65.3(3) ?
Om C1r C2r C3r 68.7(3) ?
O5r C1r C2r C3r -54.8(4) ?
C1r C2r O2r C1g 135.4(3) yes
C3r C2r O2r C1g -103.5(3) yes
O2r C2r C3r O3r 57.9(3) ?
C1r C2r C3r O3r 177.7(3) ?
O2r C2r C3r C4r -64.4(3) ?
C1r C2r C3r C4r 55.3(4) ?
O3r C3r C4r O4r 54.9(4) ?
C2r C3r C4r O4r 177.0(3) ?
O3r C3r C4r C5r 179.2(3) ?
C2r C3r C4r C5r -58.8(4) ?
O4r C4r C5r O5r -174.2(3) ?
C3r C4r C5r O5r 62.1(3) ?
O4r C4r C5r C6r -56.8(4) ?
C3r C4r C5r C6r 179.4(3) ?
Om C1r O5r C5r -62.0(4) ?
C2r C1r O5r C5r 58.8(4) ?
C4r C5r O5r C1r -62.2(4) ?
C6r C5r O5r C1r 177.3(3) ?
O5r C1r Om Cm -62.4(4) ?
C2r C1r Om Cm 175.3(3) ?
C2r O2r C1g O5g -107.0(3) yes
C2r O2r C1g C2g 135.9(3) yes
O2r C1g C2g O2g -57.4(3) ?
O5g C1g C2g O2g -174.4(2) ?
O2r C1g C2g C3g -178.1(3) ?
O5g C1g C2g C3g 64.9(3) ?
O2g C2g C3g O3g 59.8(4) ?
C1g C2g C3g O3g 177.4(3) ?
O2g C2g C3g C4g -178.3(3) ?
C1g C2g C3g C4g -60.8(3) ?
O3g C3g C4g O4g -59.1(3) ?
C2g C3g C4g O4g 177.8(3) ?
O3g C3g C4g C5g 178.3(3) ?
C2g C3g C4g C5g 55.3(3) ?
O4g C4g C5g O5g -177.9(3) ?
C3g C4g C5g O5g -54.3(3) ?
O4g C4g C5g C6g 61.5(4) ?
C3g C4g C5g C6g -174.9(3) ?
C6g C5g O5g C1g -176.0(3) ?
C4g C5g O5g C1g 60.1(3) ?
O2r C1g O5g C5g 176.9(3) ?
C2g C1g O5g C5g -64.6(3) ?
O5g C5g C6g O6g -70.4(4) yes
C4g C5g C6g O6g 52.5(4) ?
C2r O2r C1g H1g 13.6 yes
H2r C2r O2r C1g 16.1 yes

loop_
_cod_related_entry_id
_cod_related_entry_database
_cod_related_entry_code
1 ChemSpider 21181816
